data_7007363
loop_
_publ_author_name
'Jing, Su'
'Morley, Christopher P.'
'Webster, Christopher A.'
'Di Vaira, Massimo'

_publ_section_title
;
 Synthesis and characterization of Pd and Pt complexes of
 1,3-bis(ferrocenylchalcogeno)propanes: crystal structures of
 FcSe(CH2)3SeFc and [M{FcE(CH2)3E'Fc}2](PF6)2 (M = Pd, Pt; E, E' = Se,
 Te; Fc = [Fe(eta5-C5H5)(eta5-C5H4)]).
;
_journal_issue 36
_journal_name_full 'Dalton transactions (Cambridge, England : 2003)'
_journal_page_first 4335
_journal_page_last 4342
_journal_paper_doi 10.1039/b604302j
_journal_year 2006
_chemical_formula_moiety 'C23 H24 Fe2 Pd0.50 Se Te +, F6 P1 -, C2 H3 N'
_chemical_formula_sum 'C25 H27 F6 Fe2 N P Pd0.5 Se Te'
_chemical_formula_weight 857.91
_chemical_name_systematic
;
?
;
_space_group_IT_number 2
_symmetry_cell_setting triclinic
_symmetry_space_group_name_Hall '-P 1'
_symmetry_space_group_name_H-M 'P -1'
_atom_sites_solution_hydrogens geom
_atom_sites_solution_primary direct
_atom_sites_solution_secondary difmap
_audit_creation_method SHELXL-97
_cell_angle_alpha 79.33(3)
_cell_angle_beta 73.42(3)
_cell_angle_gamma 86.88(3)
_cell_formula_units_Z 2
_cell_length_a 10.923(3)
_cell_length_b 11.701(4)
_cell_length_c 11.860(4)
_cell_measurement_reflns_used 1807
_cell_measurement_temperature 293(2)
_cell_measurement_theta_max 30.0
_cell_measurement_theta_min 5.0
_cell_volume 1427.7(8)
_computing_cell_refinement 'Oxford Diffraction software'
_computing_data_collection 'Oxford Diffraction software'
_computing_data_reduction 'Oxford Diffraction software'
_computing_molecular_graphics 'ORTEP-3 (Farrugia, 1997)'
_computing_structure_refinement 'SHELXL-97 (Sheldrick, 1997)'
_computing_structure_solution 'SIR97 (Giacovazzo et al., 1999)'
_diffrn_ambient_temperature 293(2)
_diffrn_measured_fraction_theta_full 0.858
_diffrn_measured_fraction_theta_max 0.858
_diffrn_measurement_device_type 'Oxford Diffraction CCD diffractometer'
_diffrn_measurement_method '\w scans'
_diffrn_radiation_monochromator graphite
_diffrn_radiation_source 'fine-focus sealed tube'
_diffrn_radiation_type MoK\a
_diffrn_radiation_wavelength 0.71069
_diffrn_reflns_av_R_equivalents 0.0436
_diffrn_reflns_av_sigmaI/netI 0.1311
_diffrn_reflns_limit_h_max 16
_diffrn_reflns_limit_h_min -15
_diffrn_reflns_limit_k_max 16
_diffrn_reflns_limit_k_min -17
_diffrn_reflns_limit_l_max 17
_diffrn_reflns_limit_l_min -10
_diffrn_reflns_number 13893
_diffrn_reflns_theta_full 32.35
_diffrn_reflns_theta_max 32.35
_diffrn_reflns_theta_min 4.28
_diffrn_standards_number 0
_exptl_absorpt_coefficient_mu 3.709
_exptl_absorpt_correction_T_max 1.000
_exptl_absorpt_correction_T_min 0.584
_exptl_absorpt_correction_type empirical
_exptl_absorpt_process_details 'SADABS (Sheldrick, 1986)'
_exptl_crystal_colour blu
_exptl_crystal_density_diffrn 1.996
_exptl_crystal_density_method 'not measured'
_exptl_crystal_description 'elongated prism'
_exptl_crystal_F_000 828
_exptl_crystal_size_max 0.80
_exptl_crystal_size_mid 0.20
_exptl_crystal_size_min 0.15
_refine_diff_density_max 1.995
_refine_diff_density_min -1.469
_refine_diff_density_rms 0.201
_refine_ls_extinction_method none
_refine_ls_goodness_of_fit_ref 0.736
_refine_ls_hydrogen_treatment constr
_refine_ls_matrix_type full
_refine_ls_number_parameters 342
_refine_ls_number_reflns 8781
_refine_ls_number_restraints 0
_refine_ls_restrained_S_all 0.736
_refine_ls_R_factor_all 0.0934
_refine_ls_R_factor_gt 0.0558
_refine_ls_shift/su_max 0.001
_refine_ls_shift/su_mean 0.000
_refine_ls_structure_factor_coef Fsqd
_refine_ls_weighting_details 'calc w=1/[\s^2^(Fo^2^)+(0.0733P)^2^+0.0000P] where P=(Fo^2^+2Fc^2^)/3'
_refine_ls_weighting_scheme calc
_refine_ls_wR_factor_gt 0.1323
_refine_ls_wR_factor_ref 0.1384
_reflns_number_gt 3508
_reflns_number_total 8781
_reflns_threshold_expression I>2sigma(I)
_cod_data_source_file b604302j.txt
_cod_data_source_block js17
_cod_original_sg_symbol_H-M P-1
_cod_original_formula_sum 'C25 H27 F6 Fe2 N P Pd0.50 Se Te'
_cod_database_code 7007363

loop_
_symmetry_equiv_pos_as_xyz
'x, y, z'
'-x, -y, -z'

loop_
_atom_site_label
_atom_site_type_symbol
_atom_site_fract_x
_atom_site_fract_y
_atom_site_fract_z
_atom_site_U_iso_or_equiv
_atom_site_adp_type
_atom_site_occupancy
_atom_site_symmetry_multiplicity
_atom_site_calc_flag
_atom_site_refinement_flags
_atom_site_disorder_assembly
_atom_site_disorder_group
Pd Pd 0.0000 0.0000 0.0000 0.03634(19) Uani 1 2 d S . .
Te1 Te 0.18983(5) 0.03200(4) -0.18733(4) 0.04576(18) Uani 0.525(2) 1 d P . .
Se2 Se 0.18983(5) 0.03200(4) -0.18733(4) 0.04576(18) Uani 0.47 1 d P . .
Se1 Se -0.00796(5) -0.20659(4) -0.03008(4) 0.04233(15) Uani 0.525(2) 1 d P . .
Te2 Te -0.00796(5) -0.20659(4) -0.03008(4) 0.04233(15) Uani 0.47 1 d P . .
Fe1 Fe 0.28878(10) 0.28400(9) -0.41863(8) 0.0558(3) Uani 1 1 d . . .
Fe2 Fe 0.25975(8) -0.38968(7) 0.00296(7) 0.0421(2) Uani 1 1 d . . .
C1 C 0.1106(8) -0.0114(7) -0.3155(6) 0.072(2) Uani 1 1 d . . .
H11 H 0.1064 0.0587 -0.3726 0.087 Uiso 1 1 calc R . .
H12 H 0.1682 -0.0649 -0.3585 0.087 Uiso 1 1 calc R . .
C2 C -0.0209(7) -0.0655(6) -0.2685(6) 0.0574(18) Uani 1 1 d . . .
H21 H -0.0760 -0.0180 -0.2158 0.069 Uiso 1 1 calc R . .
H22 H -0.0558 -0.0646 -0.3353 0.069 Uiso 1 1 calc R . .
C3 C -0.0237(7) -0.1890(6) -0.2016(6) 0.0584(18) Uani 1 1 d . . .
H31 H 0.0456 -0.2319 -0.2470 0.070 Uiso 1 1 calc R . .
H32 H -0.1031 -0.2247 -0.1980 0.070 Uiso 1 1 calc R . .
C4 C 0.2022(6) 0.2050(5) -0.2494(5) 0.0457(15) Uani 1 1 d . . .
C5 C 0.3079(8) 0.2730(7) -0.2493(6) 0.068(2) Uani 1 1 d . . .
H5 H 0.3789 0.2462 -0.2238 0.081 Uiso 1 1 calc R . .
C6 C 0.2821(11) 0.3874(7) -0.2954(7) 0.086(3) Uani 1 1 d . . .
H6 H 0.3346 0.4509 -0.3063 0.103 Uiso 1 1 calc R . .
C7 C 0.1666(10) 0.3920(7) -0.3221(6) 0.079(3) Uani 1 1 d . . .
H7 H 0.1293 0.4590 -0.3537 0.095 Uiso 1 1 calc R . .
C8 C 0.1136(7) 0.2788(6) -0.2940(6) 0.0623(19) Uani 1 1 d . . .
H8 H 0.0366 0.2576 -0.3031 0.075 Uiso 1 1 calc R . .
C9 C 0.3558(18) 0.1755(10) -0.5375(8) 0.122(5) Uani 1 1 d . . .
H9 H 0.3464 0.0951 -0.5206 0.146 Uiso 1 1 calc R . .
C10 C 0.4539(10) 0.2345(18) -0.5290(9) 0.122(5) Uani 1 1 d . . .
H10 H 0.5236 0.2026 -0.5039 0.146 Uiso 1 1 calc R . .
C11 C 0.434(2) 0.3438(16) -0.5620(12) 0.169(10) Uani 1 1 d . . .
H111 H 0.4896 0.4022 -0.5653 0.203 Uiso 1 1 calc R . .
C12 C 0.324(3) 0.364(2) -0.5908(10) 0.210(14) Uani 1 1 d . . .
H121 H 0.2908 0.4358 -0.6157 0.252 Uiso 1 1 calc R . .
C13 C 0.2706(11) 0.255(2) -0.5758(11) 0.134(6) Uani 1 1 d . . .
H13 H 0.1937 0.2392 -0.5887 0.161 Uiso 1 1 calc R . .
C14 C 0.1793(6) -0.2383(5) -0.0607(5) 0.0426(14) Uani 1 1 d . . .
C15 C 0.2490(6) -0.2194(6) 0.0202(6) 0.0547(17) Uani 1 1 d . . .
H15 H 0.2157 -0.1911 0.0911 0.066 Uiso 1 1 calc R . .
C16 C 0.3789(7) -0.2520(6) -0.0281(7) 0.067(2) Uani 1 1 d . . .
H16 H 0.4452 -0.2483 0.0060 0.080 Uiso 1 1 calc R . .
C17 C 0.3891(7) -0.2907(6) -0.1360(7) 0.067(2) Uani 1 1 d . . .
H17 H 0.4636 -0.3168 -0.1854 0.080 Uiso 1 1 calc R . .
C18 C 0.2670(7) -0.2834(5) -0.1573(5) 0.0534(17) Uani 1 1 d . . .
H18 H 0.2475 -0.3042 -0.2223 0.064 Uiso 1 1 calc R . .
C19 C 0.1161(7) -0.5056(6) 0.0956(6) 0.0589(18) Uani 1 1 d . . .
H19 H 0.0290 -0.4935 0.1064 0.071 Uiso 1 1 calc R . .
C20 C 0.1859(8) -0.4833(7) 0.1706(6) 0.068(2) Uani 1 1 d . . .
H20 H 0.1530 -0.4533 0.2406 0.081 Uiso 1 1 calc R . .
C21 C 0.3152(8) -0.5137(8) 0.1231(8) 0.085(3) Uani 1 1 d . . .
H211 H 0.3821 -0.5063 0.1553 0.102 Uiso 1 1 calc R . .
C22 C 0.3237(9) -0.5570(6) 0.0185(8) 0.082(3) Uani 1 1 d . . .
H221 H 0.3974 -0.5854 -0.0299 0.099 Uiso 1 1 calc R . .
C23 C 0.2027(9) -0.5504(6) -0.0010(7) 0.072(2) Uani 1 1 d . . .
H23 H 0.1825 -0.5715 -0.0654 0.087 Uiso 1 1 calc R . .
P P 0.1969(2) -0.25360(19) 0.44049(17) 0.0671(6) Uani 1 1 d . . .
F1 F 0.0624(6) -0.2028(6) 0.5027(5) 0.128(2) Uani 1 1 d . . .
F2 F 0.1794(6) -0.1951(5) 0.3145(4) 0.1079(17) Uani 1 1 d . . .
F3 F 0.2625(7) -0.1422(5) 0.4508(5) 0.124(2) Uani 1 1 d . . .
F4 F 0.2129(6) -0.3084(5) 0.5683(4) 0.121(2) Uani 1 1 d . . .
F5 F 0.1296(6) -0.3660(4) 0.4321(5) 0.118(2) Uani 1 1 d . . .
F6 F 0.3298(6) -0.3007(7) 0.3778(6) 0.147(3) Uani 1 1 d . . .
N N 0.3106(8) 0.1022(8) 0.0326(8) 0.109(3) Uani 1 1 d . . .
C24 C 0.3588(8) 0.0640(8) 0.1027(8) 0.076(2) Uani 1 1 d . . .
C25 C 0.4204(10) 0.0135(9) 0.1917(8) 0.105(3) Uani 1 1 d . . .
H251 H 0.3956 -0.0666 0.2195 0.158 Uiso 1 1 calc R . .
H252 H 0.3955 0.0549 0.2575 0.158 Uiso 1 1 calc R . .
H253 H 0.5113 0.0183 0.1578 0.158 Uiso 1 1 calc R . .

loop_
_atom_site_aniso_label
_atom_site_aniso_U_11
_atom_site_aniso_U_22
_atom_site_aniso_U_33
_atom_site_aniso_U_23
_atom_site_aniso_U_13
_atom_site_aniso_U_12
Pd 0.0370(4) 0.0320(4) 0.0396(3) -0.0087(3) -0.0083(3) -0.0005(3)
Te1 0.0499(3) 0.0385(3) 0.0435(3) -0.0054(2) -0.0057(2) -0.0012(2)
Se2 0.0499(3) 0.0385(3) 0.0435(3) -0.0054(2) -0.0057(2) -0.0012(2)
Se1 0.0487(3) 0.0303(3) 0.0467(3) -0.0074(2) -0.0113(2) 0.0010(2)
Te2 0.0487(3) 0.0303(3) 0.0467(3) -0.0074(2) -0.0113(2) 0.0010(2)
Fe1 0.0621(6) 0.0570(6) 0.0403(5) 0.0009(4) -0.0076(4) -0.0013(5)
Fe2 0.0465(5) 0.0348(5) 0.0454(5) -0.0048(4) -0.0162(4) 0.0048(4)
C1 0.105(7) 0.065(5) 0.047(4) -0.020(3) -0.011(4) -0.025(5)
C2 0.074(5) 0.049(4) 0.060(4) -0.008(3) -0.034(4) -0.007(4)
C3 0.063(4) 0.056(4) 0.066(4) -0.026(3) -0.023(4) -0.002(3)
C4 0.049(4) 0.049(4) 0.037(3) -0.004(3) -0.011(3) -0.003(3)
C5 0.087(6) 0.059(5) 0.055(4) -0.008(4) -0.016(4) -0.010(4)
C6 0.117(8) 0.058(6) 0.070(5) -0.012(4) 0.000(5) -0.032(5)
C7 0.109(7) 0.046(5) 0.060(4) 0.006(4) 0.001(5) 0.010(5)
C8 0.059(4) 0.056(5) 0.060(4) -0.002(3) -0.007(4) 0.014(4)
C9 0.175(13) 0.088(8) 0.059(6) -0.027(5) 0.049(8) -0.016(9)
C10 0.059(6) 0.231(17) 0.067(6) -0.038(9) 0.004(5) -0.003(9)
C11 0.26(2) 0.122(12) 0.068(8) -0.015(8) 0.061(10) -0.117(14)
C12 0.35(3) 0.182(18) 0.040(5) 0.022(8) -0.025(11) 0.15(2)
C13 0.077(7) 0.28(2) 0.076(8) -0.083(11) -0.037(6) 0.031(11)
C14 0.051(4) 0.025(3) 0.052(3) -0.002(2) -0.017(3) 0.002(3)
C15 0.050(4) 0.049(4) 0.067(4) -0.018(3) -0.016(3) 0.008(3)
C16 0.054(5) 0.050(4) 0.097(6) -0.001(4) -0.028(4) -0.010(3)
C17 0.051(4) 0.053(4) 0.079(5) 0.011(4) -0.006(4) 0.006(3)
C18 0.069(5) 0.047(4) 0.043(3) -0.004(3) -0.019(3) 0.013(3)
C19 0.048(4) 0.048(4) 0.067(4) 0.010(3) -0.008(4) 0.000(3)
C20 0.076(5) 0.074(5) 0.046(4) 0.007(3) -0.016(4) -0.008(4)
C21 0.063(5) 0.090(6) 0.094(6) 0.035(5) -0.041(5) -0.008(5)
C22 0.082(6) 0.044(4) 0.099(6) 0.012(4) -0.009(5) 0.024(4)
C23 0.093(6) 0.041(4) 0.080(5) -0.013(4) -0.015(5) -0.016(4)
P 0.0818(15) 0.0695(14) 0.0590(11) -0.0159(10) -0.0316(11) 0.0023(11)
F1 0.098(4) 0.176(6) 0.117(4) -0.061(4) -0.028(3) 0.031(4)
F2 0.150(5) 0.109(4) 0.076(3) -0.006(3) -0.057(3) 0.001(4)
F3 0.168(6) 0.096(4) 0.120(4) -0.029(3) -0.046(4) -0.038(4)
F4 0.158(5) 0.134(5) 0.087(3) 0.006(3) -0.071(4) -0.017(4)
F5 0.167(6) 0.083(4) 0.129(4) -0.024(3) -0.073(4) -0.020(4)
F6 0.098(4) 0.211(7) 0.159(5) -0.100(5) -0.045(4) 0.046(5)
N 0.093(6) 0.121(7) 0.117(7) -0.019(6) -0.037(5) -0.010(5)
C24 0.052(5) 0.093(7) 0.077(5) -0.008(5) -0.012(4) -0.017(5)
C25 0.100(7) 0.105(8) 0.098(7) 0.003(6) -0.015(6) -0.035(6)

loop_
_atom_type_symbol
_atom_type_description
_atom_type_scat_dispersion_real
_atom_type_scat_dispersion_imag
_atom_type_scat_source
C C 0.0033 0.0016 'International Tables Vol C Tables 4.2.6.8 and 6.1.1.4'
H H 0.0000 0.0000 'International Tables Vol C Tables 4.2.6.8 and 6.1.1.4'
F F 0.0171 0.0103 'International Tables Vol C Tables 4.2.6.8 and 6.1.1.4'
Fe Fe 0.3463 0.8444 'International Tables Vol C Tables 4.2.6.8 and 6.1.1.4'
N N 0.0061 0.0033 'International Tables Vol C Tables 4.2.6.8 and 6.1.1.4'
P P 0.1023 0.0942 'International Tables Vol C Tables 4.2.6.8 and 6.1.1.4'
Pd Pd -0.9988 1.0072 'International Tables Vol C Tables 4.2.6.8 and 6.1.1.4'
Se Se -0.0929 2.2259 'International Tables Vol C Tables 4.2.6.8 and 6.1.1.4'
Te Te -0.5308 1.6751 'International Tables Vol C Tables 4.2.6.8 and 6.1.1.4'

loop_
_geom_angle_atom_site_label_1
_geom_angle_atom_site_label_2
_geom_angle_atom_site_label_3
_geom_angle
_geom_angle_site_symmetry_1
_geom_angle_site_symmetry_3
_geom_angle_publ_flag
Se1 Pd Te2 180.00(3) . 2 ?
Se1 Pd Se1 180.00(3) . 2 ?
Te2 Pd Se1 0.00(2) 2 2 ?
Se1 Pd Se2 92.19(4) . 2 ?
Te2 Pd Se2 87.81(4) 2 2 ?
Se1 Pd Se2 87.81(4) 2 2 ?
Se1 Pd Te1 92.19(4) . 2 ?
Te2 Pd Te1 87.81(4) 2 2 ?
Se1 Pd Te1 87.81(4) 2 2 ?
Se2 Pd Te1 0.00(4) 2 2 ?
Se1 Pd Te1 87.81(4) . . ?
Te2 Pd Te1 92.19(4) 2 . ?
Se1 Pd Te1 92.19(4) 2 . ?
Se2 Pd Te1 180.00(3) 2 . ?
Te1 Pd Te1 180.00(3) 2 . ?
C4 Te1 C1 96.8(3) . . ?
C4 Te1 Pd 106.91(17) . . ?
C1 Te1 Pd 101.5(2) . . ?
C14 Se1 C3 99.9(3) . . ?
C14 Se1 Pd 96.51(16) . . ?
C3 Se1 Pd 103.70(19) . . ?
C11 Fe1 C12 38.6(8) . . ?
C11 Fe1 C13 65.2(7) . . ?
C12 Fe1 C13 40.3(7) . . ?
C11 Fe1 C4 157.5(8) . . ?
C12 Fe1 C4 163.8(9) . . ?
C13 Fe1 C4 130.0(6) . . ?
C11 Fe1 C9 63.6(5) . . ?
C12 Fe1 C9 66.4(6) . . ?
C13 Fe1 C9 40.2(5) . . ?
C4 Fe1 C9 115.2(3) . . ?
C11 Fe1 C10 37.3(6) . . ?
C12 Fe1 C10 65.4(6) . . ?
C13 Fe1 C10 66.3(4) . . ?
C4 Fe1 C10 126.8(5) . . ?
C9 Fe1 C10 38.7(5) . . ?
C11 Fe1 C7 122.5(6) . . ?
C12 Fe1 C7 105.3(5) . . ?
C13 Fe1 C7 121.4(6) . . ?
C4 Fe1 C7 67.3(3) . . ?
C9 Fe1 C7 159.5(7) . . ?
C10 Fe1 C7 156.9(6) . . ?
C11 Fe1 C6 106.2(5) . . ?
C12 Fe1 C6 116.7(8) . . ?
C13 Fe1 C6 153.0(7) . . ?
C4 Fe1 C6 67.5(3) . . ?
C9 Fe1 C6 161.0(7) . . ?
C10 Fe1 C6 123.5(6) . . ?
C7 Fe1 C6 39.5(3) . . ?
C11 Fe1 C8 159.3(8) . . ?
C12 Fe1 C8 124.7(8) . . ?
C13 Fe1 C8 110.6(4) . . ?
C4 Fe1 C8 40.5(2) . . ?
C9 Fe1 C8 127.4(5) . . ?
C10 Fe1 C8 162.0(6) . . ?
C7 Fe1 C8 40.5(3) . . ?
C6 Fe1 C8 67.8(3) . . ?
C11 Fe1 C5 120.1(7) . . ?
C12 Fe1 C5 151.1(10) . . ?
C13 Fe1 C5 167.1(7) . . ?
C4 Fe1 C5 41.2(3) . . ?
C9 Fe1 C5 129.2(6) . . ?
C10 Fe1 C5 110.0(4) . . ?
C7 Fe1 C5 67.2(3) . . ?
C6 Fe1 C5 39.7(3) . . ?
C8 Fe1 C5 68.9(3) . . ?
C23 Fe2 C21 68.2(4) . . ?
C23 Fe2 C15 159.6(3) . . ?
C21 Fe2 C15 121.1(4) . . ?
C23 Fe2 C22 40.3(3) . . ?
C21 Fe2 C22 40.3(3) . . ?
C15 Fe2 C22 157.6(4) . . ?
C23 Fe2 C16 158.7(3) . . ?
C21 Fe2 C16 105.9(3) . . ?
C15 Fe2 C16 41.1(3) . . ?
C22 Fe2 C16 122.1(4) . . ?
C23 Fe2 C20 67.8(3) . . ?
C21 Fe2 C20 40.6(3) . . ?
C15 Fe2 C20 106.5(3) . . ?
C22 Fe2 C20 67.6(3) . . ?
C16 Fe2 C20 121.9(3) . . ?
C23 Fe2 C14 124.1(3) . . ?
C21 Fe2 C14 158.3(4) . . ?
C15 Fe2 C14 41.2(2) . . ?
C22 Fe2 C14 160.2(4) . . ?
C16 Fe2 C14 68.9(3) . . ?
C20 Fe2 C14 123.0(3) . . ?
C23 Fe2 C17 124.1(3) . . ?
C21 Fe2 C17 122.0(3) . . ?
C15 Fe2 C17 68.6(3) . . ?
C22 Fe2 C17 108.3(3) . . ?
C16 Fe2 C17 40.3(3) . . ?
C20 Fe2 C17 157.9(3) . . ?
C14 Fe2 C17 68.5(3) . . ?
C23 Fe2 C19 40.9(3) . . ?
C21 Fe2 C19 68.0(3) . . ?
C15 Fe2 C19 122.3(3) . . ?
C22 Fe2 C19 67.9(3) . . ?
C16 Fe2 C19 157.8(3) . . ?
C20 Fe2 C19 39.7(3) . . ?
C14 Fe2 C19 108.4(3) . . ?
C17 Fe2 C19 161.0(3) . . ?
C23 Fe2 C18 109.1(3) . . ?
C21 Fe2 C18 158.6(3) . . ?
C15 Fe2 C18 69.0(3) . . ?
C22 Fe2 C18 123.9(3) . . ?
C16 Fe2 C18 68.5(3) . . ?
C20 Fe2 C18 159.8(3) . . ?
C14 Fe2 C18 40.9(2) . . ?
C17 Fe2 C18 40.6(3) . . ?
C19 Fe2 C18 124.8(3) . . ?
C2 C1 Te1 116.2(4) . . ?
C2 C1 H11 108.2 . . ?
Te1 C1 H11 108.2 . . ?
C2 C1 H12 108.2 . . ?
Te1 C1 H12 108.2 . . ?
H11 C1 H12 107.4 . . ?
C3 C2 C1 114.3(6) . . ?
C3 C2 H21 108.7 . . ?
C1 C2 H21 108.7 . . ?
C3 C2 H22 108.7 . . ?
C1 C2 H22 108.7 . . ?
H21 C2 H22 107.6 . . ?
C2 C3 Se1 115.5(4) . . ?
C2 C3 H31 108.4 . . ?
Se1 C3 H31 108.4 . . ?
C2 C3 H32 108.4 . . ?
Se1 C3 H32 108.4 . . ?
H31 C3 H32 107.5 . . ?
C8 C4 C5 109.3(6) . . ?
C8 C4 Te1 128.5(5) . . ?
C5 C4 Te1 122.2(5) . . ?
C8 C4 Fe1 70.8(3) . . ?
C5 C4 Fe1 70.6(4) . . ?
Te1 C4 Fe1 126.5(3) . . ?
C6 C5 C4 105.9(8) . . ?
C6 C5 Fe1 69.7(4) . . ?
C4 C5 Fe1 68.2(4) . . ?
C6 C5 H5 127.0 . . ?
C4 C5 H5 127.0 . . ?
Fe1 C5 H5 126.6 . . ?
C7 C6 C5 109.6(7) . . ?
C7 C6 Fe1 70.0(5) . . ?
C5 C6 Fe1 70.5(4) . . ?
C7 C6 H6 125.2 . . ?
C5 C6 H6 125.2 . . ?
Fe1 C6 H6 125.8 . . ?
C6 C7 C8 109.6(7) . . ?
C6 C7 Fe1 70.5(5) . . ?
C8 C7 Fe1 70.2(4) . . ?
C6 C7 H7 125.2 . . ?
C8 C7 H7 125.2 . . ?
Fe1 C7 H7 125.7 . . ?
C4 C8 C7 105.6(7) . . ?
C4 C8 Fe1 68.7(4) . . ?
C7 C8 Fe1 69.3(4) . . ?
C4 C8 H8 127.2 . . ?
C7 C8 H8 127.2 . . ?
Fe1 C8 H8 126.4 . . ?
C10 C9 C13 108.3(12) . . ?
C10 C9 Fe1 70.8(6) . . ?
C13 C9 Fe1 69.6(6) . . ?
C10 C9 H9 125.9 . . ?
C13 C9 H9 125.9 . . ?
Fe1 C9 H9 125.3 . . ?
C11 C10 C9 107.5(14) . . ?
C11 C10 Fe1 70.4(8) . . ?
C9 C10 Fe1 70.5(6) . . ?
C11 C10 H10 126.3 . . ?
C9 C10 H10 126.3 . . ?
Fe1 C10 H10 124.4 . . ?
C10 C11 C12 112.9(16) . . ?
C10 C11 Fe1 72.3(6) . . ?
C12 C11 Fe1 71.2(9) . . ?
C10 C11 H111 123.5 . . ?
C12 C11 H111 123.5 . . ?
Fe1 C11 H111 124.6 . . ?
C11 C12 C13 105.7(14) . . ?
C11 C12 Fe1 70.3(6) . . ?
C13 C12 Fe1 69.9(7) . . ?
C11 C12 H121 127.1 . . ?
C13 C12 H121 127.1 . . ?
Fe1 C12 H121 124.4 . . ?
C12 C13 C9 105.6(13) . . ?
C12 C13 Fe1 69.8(7) . . ?
C9 C13 Fe1 70.2(6) . . ?
C12 C13 H13 127.2 . . ?
C9 C13 H13 127.2 . . ?
Fe1 C13 H13 124.4 . . ?
C18 C14 C15 107.7(5) . . ?
C18 C14 Se1 130.0(5) . . ?
C15 C14 Se1 122.4(4) . . ?
C18 C14 Fe2 69.8(3) . . ?
C15 C14 Fe2 68.9(3) . . ?
Se1 C14 Fe2 125.6(3) . . ?
C16 C15 C14 107.6(6) . . ?
C16 C15 Fe2 69.7(4) . . ?
C14 C15 Fe2 69.9(3) . . ?
C16 C15 H15 126.2 . . ?
C14 C15 H15 126.2 . . ?
Fe2 C15 H15 125.8 . . ?
C17 C16 C15 108.2(7) . . ?
C17 C16 Fe2 70.2(4) . . ?
C15 C16 Fe2 69.2(4) . . ?
C17 C16 H16 125.9 . . ?
C15 C16 H16 125.9 . . ?
Fe2 C16 H16 126.2 . . ?
C16 C17 C18 108.9(6) . . ?
C16 C17 Fe2 69.5(4) . . ?
C18 C17 Fe2 69.9(4) . . ?
C16 C17 H17 125.5 . . ?
C18 C17 H17 125.5 . . ?
Fe2 C17 H17 126.7 . . ?
C17 C18 C14 107.6(6) . . ?
C17 C18 Fe2 69.5(4) . . ?
C14 C18 Fe2 69.3(3) . . ?
C17 C18 H18 126.2 . . ?
C14 C18 H18 126.2 . . ?
Fe2 C18 H18 126.5 . . ?
C20 C19 C23 107.4(7) . . ?
C20 C19 Fe2 69.9(4) . . ?
C23 C19 Fe2 68.6(4) . . ?
C20 C19 H19 126.3 . . ?
C23 C19 H19 126.3 . . ?
Fe2 C19 H19 126.8 . . ?
C19 C20 C21 108.9(7) . . ?
C19 C20 Fe2 70.4(4) . . ?
C21 C20 Fe2 69.3(4) . . ?
C19 C20 H20 125.6 . . ?
C21 C20 H20 125.6 . . ?
Fe2 C20 H20 126.4 . . ?
C22 C21 C20 107.3(8) . . ?
C22 C21 Fe2 70.0(4) . . ?
C20 C21 Fe2 70.1(4) . . ?
C22 C21 H211 126.4 . . ?
C20 C21 H211 126.4 . . ?
Fe2 C21 H211 125.2 . . ?
C23 C22 C21 108.6(7) . . ?
C23 C22 Fe2 69.4(4) . . ?
C21 C22 Fe2 69.7(4) . . ?
C23 C22 H221 125.7 . . ?
C21 C22 H221 125.7 . . ?
Fe2 C22 H221 126.7 . . ?
C22 C23 C19 107.8(7) . . ?
C22 C23 Fe2 70.2(4) . . ?
C19 C23 Fe2 70.5(4) . . ?
C22 C23 H23 126.1 . . ?
C19 C23 H23 126.1 . . ?
Fe2 C23 H23 124.8 . . ?
F6 P F3 89.5(4) . . ?
F6 P F5 91.0(4) . . ?
F3 P F5 179.1(3) . . ?
F6 P F1 178.7(4) . . ?
F3 P F1 89.5(4) . . ?
F5 P F1 89.9(4) . . ?
F6 P F2 90.1(4) . . ?
F3 P F2 91.7(3) . . ?
F5 P F2 89.0(3) . . ?
F1 P F2 89.1(3) . . ?
F6 P F4 91.2(4) . . ?
F3 P F4 87.0(3) . . ?
F5 P F4 92.4(3) . . ?
F1 P F4 89.6(3) . . ?
F2 P F4 178.1(4) . . ?
N C24 C25 179.1(12) . . ?
C24 C25 H251 109.5 . . ?
C24 C25 H252 109.5 . . ?
H251 C25 H252 109.5 . . ?
C24 C25 H253 109.5 . . ?
H251 C25 H253 109.5 . . ?
H252 C25 H253 109.5 . . ?

loop_
_geom_bond_atom_site_label_1
_geom_bond_atom_site_label_2
_geom_bond_distance
_geom_bond_site_symmetry_2
_geom_bond_publ_flag
Pd Se1 2.5176(9) . ?
Pd Te2 2.5176(10) 2 ?
Pd Se1 2.5176(10) 2 ?
Pd Se2 2.5540(12) 2 ?
Pd Te1 2.5540(12) 2 ?
Pd Te1 2.5540(12) . ?
Te1 C4 2.019(6) . ?
Te1 C1 2.098(7) . ?
Se1 C14 1.999(6) . ?
Se1 C3 2.061(6) . ?
Fe1 C11 2.007(11) . ?
Fe1 C12 2.018(11) . ?
Fe1 C13 2.019(10) . ?
Fe1 C4 2.025(6) . ?
Fe1 C9 2.026(9) . ?
Fe1 C10 2.030(10) . ?
Fe1 C7 2.041(8) . ?
Fe1 C6 2.047(8) . ?
Fe1 C8 2.053(7) . ?
Fe1 C5 2.057(7) . ?
Fe2 C23 2.026(7) . ?
Fe2 C21 2.033(7) . ?
Fe2 C15 2.034(6) . ?
Fe2 C22 2.037(7) . ?
Fe2 C16 2.039(7) . ?
Fe2 C20 2.044(7) . ?
Fe2 C14 2.048(6) . ?
Fe2 C17 2.049(7) . ?
Fe2 C19 2.050(7) . ?
Fe2 C18 2.053(6) . ?
C1 C2 1.512(10) . ?
C1 H11 0.9700 . ?
C1 H12 0.9700 . ?
C2 C3 1.512(9) . ?
C2 H21 0.9700 . ?
C2 H22 0.9700 . ?
C3 H31 0.9700 . ?
C3 H32 0.9700 . ?
C4 C8 1.412(9) . ?
C4 C5 1.438(9) . ?
C5 C6 1.395(11) . ?
C5 H5 0.9300 . ?
C6 C7 1.382(12) . ?
C6 H6 0.9300 . ?
C7 C8 1.418(11) . ?
C7 H7 0.9300 . ?
C8 H8 0.9300 . ?
C9 C10 1.343(16) . ?
C9 C13 1.390(17) . ?
C9 H9 0.9300 . ?
C10 C11 1.293(19) . ?
C10 H10 0.9300 . ?
C11 C12 1.33(3) . ?
C11 H111 0.9300 . ?
C12 C13 1.39(2) . ?
C12 H121 0.9300 . ?
C13 H13 0.9300 . ?
C14 C18 1.433(8) . ?
C14 C15 1.436(9) . ?
C15 C16 1.430(10) . ?
C15 H15 0.9300 . ?
C16 C17 1.409(10) . ?
C16 H16 0.9300 . ?
C17 C18 1.422(10) . ?
C17 H17 0.9300 . ?
C18 H18 0.9300 . ?
C19 C20 1.392(10) . ?
C19 C23 1.425(10) . ?
C19 H19 0.9300 . ?
C20 C21 1.416(11) . ?
C20 H20 0.9300 . ?
C21 C22 1.403(12) . ?
C21 H211 0.9300 . ?
C22 C23 1.401(11) . ?
C22 H221 0.9300 . ?
C23 H23 0.9300 . ?
P F6 1.554(6) . ?
P F3 1.561(5) . ?
P F5 1.573(5) . ?
P F1 1.583(6) . ?
P F2 1.584(5) . ?
P F4 1.588(5) . ?
N C24 1.121(11) . ?
C24 C25 1.430(13) . ?
C25 H251 0.9600 . ?
C25 H252 0.9600 . ?
C25 H253 0.9600 . ?

loop_
_geom_torsion_atom_site_label_1
_geom_torsion_atom_site_label_2
_geom_torsion_atom_site_label_3
_geom_torsion_atom_site_label_4
_geom_torsion
_geom_torsion_site_symmetry_1
_geom_torsion_site_symmetry_2
_geom_torsion_site_symmetry_3
_geom_torsion_site_symmetry_4
_geom_torsion_publ_flag
Se1 Pd Te1 C4 158.57(19) . . . . ?
Te2 Pd Te1 C4 -21.43(19) 2 . . . ?
Se1 Pd Te1 C4 -21.43(19) 2 . . . ?
Se2 Pd Te1 C4 9(100) 2 . . . ?
Te1 Pd Te1 C4 9(100) 2 . . . ?
Se1 Pd Te1 C1 57.7(2) . . . . ?
Te2 Pd Te1 C1 -122.3(2) 2 . . . ?
Se1 Pd Te1 C1 -122.3(2) 2 . . . ?
Se2 Pd Te1 C1 -92(100) 2 . . . ?
Te1 Pd Te1 C1 -92(100) 2 . . . ?
Te2 Pd Se1 C14 -31(86) 2 . . . ?
Se1 Pd Se1 C14 -31(86) 2 . . . ?
Se2 Pd Se1 C14 -133.70(16) 2 . . . ?
Te1 Pd Se1 C14 -133.70(16) 2 . . . ?
Te1 Pd Se1 C14 46.30(16) . . . . ?
Te2 Pd Se1 C3 -133(86) 2 . . . ?
Se1 Pd Se1 C3 -133(86) 2 . . . ?
Se2 Pd Se1 C3 124.5(2) 2 . . . ?
Te1 Pd Se1 C3 124.5(2) 2 . . . ?
Te1 Pd Se1 C3 -55.5(2) . . . . ?
C4 Te1 C1 C2 -117.9(6) . . . . ?
Pd Te1 C1 C2 -9.0(6) . . . . ?
Te1 C1 C2 C3 -71.8(7) . . . . ?
C1 C2 C3 Se1 76.6(7) . . . . ?
C14 Se1 C3 C2 -96.7(5) . . . . ?
Pd Se1 C3 C2 2.6(6) . . . . ?
C1 Te1 C4 C8 40.0(6) . . . . ?
Pd Te1 C4 C8 -64.2(5) . . . . ?
C1 Te1 C4 C5 -142.5(5) . . . . ?
Pd Te1 C4 C5 113.3(5) . . . . ?
C1 Te1 C4 Fe1 -53.8(4) . . . . ?
Pd Te1 C4 Fe1 -158.0(3) . . . . ?
C11 Fe1 C4 C8 159.6(12) . . . . ?
C12 Fe1 C4 C8 -27(3) . . . . ?
C13 Fe1 C4 C8 -73.9(8) . . . . ?
C9 Fe1 C4 C8 -118.9(8) . . . . ?
C10 Fe1 C4 C8 -162.4(7) . . . . ?
C7 Fe1 C4 C8 38.8(5) . . . . ?
C6 Fe1 C4 C8 81.7(5) . . . . ?
C5 Fe1 C4 C8 119.5(6) . . . . ?
C11 Fe1 C4 C5 40.1(14) . . . . ?
C12 Fe1 C4 C5 -146(2) . . . . ?
C13 Fe1 C4 C5 166.6(8) . . . . ?
C9 Fe1 C4 C5 121.5(8) . . . . ?
C10 Fe1 C4 C5 78.1(7) . . . . ?
C7 Fe1 C4 C5 -80.8(5) . . . . ?
C6 Fe1 C4 C5 -37.8(5) . . . . ?
C8 Fe1 C4 C5 -119.5(6) . . . . ?
C11 Fe1 C4 Te1 -76.1(13) . . . . ?
C12 Fe1 C4 Te1 97(2) . . . . ?
C13 Fe1 C4 Te1 50.3(8) . . . . ?
C9 Fe1 C4 Te1 5.3(8) . . . . ?
C10 Fe1 C4 Te1 -38.2(8) . . . . ?
C7 Fe1 C4 Te1 163.0(6) . . . . ?
C6 Fe1 C4 Te1 -154.1(6) . . . . ?
C8 Fe1 C4 Te1 124.2(6) . . . . ?
C5 Fe1 C4 Te1 -116.2(6) . . . . ?
C8 C4 C5 C6 -0.6(7) . . . . ?
Te1 C4 C5 C6 -178.6(5) . . . . ?
Fe1 C4 C5 C6 59.8(5) . . . . ?
C8 C4 C5 Fe1 -60.5(4) . . . . ?
Te1 C4 C5 Fe1 121.6(4) . . . . ?
C11 Fe1 C5 C6 79.0(9) . . . . ?
C12 Fe1 C5 C6 43.9(14) . . . . ?
C13 Fe1 C5 C6 -170.3(17) . . . . ?
C4 Fe1 C5 C6 -117.6(7) . . . . ?
C9 Fe1 C5 C6 158.0(7) . . . . ?
C10 Fe1 C5 C6 118.9(8) . . . . ?
C7 Fe1 C5 C6 -36.5(5) . . . . ?
C8 Fe1 C5 C6 -80.3(6) . . . . ?
C11 Fe1 C5 C4 -163.5(8) . . . . ?
C12 Fe1 C5 C4 161.5(12) . . . . ?
C13 Fe1 C5 C4 -52.7(19) . . . . ?
C9 Fe1 C5 C4 -84.5(7) . . . . ?
C10 Fe1 C5 C4 -123.6(7) . . . . ?
C7 Fe1 C5 C4 81.1(5) . . . . ?
C6 Fe1 C5 C4 117.6(7) . . . . ?
C8 Fe1 C5 C4 37.3(4) . . . . ?
C4 C5 C6 C7 0.5(8) . . . . ?
Fe1 C5 C6 C7 59.3(6) . . . . ?
C4 C5 C6 Fe1 -58.8(5) . . . . ?
C11 Fe1 C6 C7 121.7(10) . . . . ?
C12 Fe1 C6 C7 81.6(10) . . . . ?
C13 Fe1 C6 C7 54.8(11) . . . . ?
C4 Fe1 C6 C7 -81.2(5) . . . . ?
C9 Fe1 C6 C7 176.5(10) . . . . ?
C10 Fe1 C6 C7 158.6(7) . . . . ?
C8 Fe1 C6 C7 -37.2(4) . . . . ?
C5 Fe1 C6 C7 -120.4(7) . . . . ?
C11 Fe1 C6 C5 -117.8(10) . . . . ?
C12 Fe1 C6 C5 -157.9(10) . . . . ?
C13 Fe1 C6 C5 175.2(9) . . . . ?
C4 Fe1 C6 C5 39.2(5) . . . . ?
C9 Fe1 C6 C5 -63.0(12) . . . . ?
C10 Fe1 C6 C5 -81.0(8) . . . . ?
C7 Fe1 C6 C5 120.4(7) . . . . ?
C8 Fe1 C6 C5 83.2(5) . . . . ?
C5 C6 C7 C8 -0.1(9) . . . . ?
Fe1 C6 C7 C8 59.5(5) . . . . ?
C5 C6 C7 Fe1 -59.6(6) . . . . ?
C11 Fe1 C7 C6 -75.5(10) . . . . ?
C12 Fe1 C7 C6 -113.6(11) . . . . ?
C13 Fe1 C7 C6 -154.2(8) . . . . ?
C4 Fe1 C7 C6 81.6(5) . . . . ?
C9 Fe1 C7 C6 -176.8(9) . . . . ?
C10 Fe1 C7 C6 -50.9(12) . . . . ?
C8 Fe1 C7 C6 120.4(7) . . . . ?
C5 Fe1 C7 C6 36.7(4) . . . . ?
C11 Fe1 C7 C8 164.1(9) . . . . ?
C12 Fe1 C7 C8 126.0(11) . . . . ?
C13 Fe1 C7 C8 85.4(8) . . . . ?
C4 Fe1 C7 C8 -38.8(4) . . . . ?
C9 Fe1 C7 C8 62.8(11) . . . . ?
C10 Fe1 C7 C8 -171.3(10) . . . . ?
C6 Fe1 C7 C8 -120.4(7) . . . . ?
C5 Fe1 C7 C8 -83.7(5) . . . . ?
C5 C4 C8 C7 0.6(7) . . . . ?
Te1 C4 C8 C7 178.3(5) . . . . ?
Fe1 C4 C8 C7 -59.8(5) . . . . ?
C5 C4 C8 Fe1 60.4(4) . . . . ?
Te1 C4 C8 Fe1 -121.9(5) . . . . ?
C6 C7 C8 C4 -0.3(8) . . . . ?
Fe1 C7 C8 C4 59.4(4) . . . . ?
C6 C7 C8 Fe1 -59.6(6) . . . . ?
C11 Fe1 C8 C4 -157.9(15) . . . . ?
C12 Fe1 C8 C4 171.2(11) . . . . ?
C13 Fe1 C8 C4 128.2(8) . . . . ?
C9 Fe1 C8 C4 86.0(8) . . . . ?
C10 Fe1 C8 C4 51.7(14) . . . . ?
C7 Fe1 C8 C4 -117.2(7) . . . . ?
C6 Fe1 C8 C4 -80.8(5) . . . . ?
C5 Fe1 C8 C4 -37.9(4) . . . . ?
C11 Fe1 C8 C7 -40.7(16) . . . . ?
C12 Fe1 C8 C7 -71.6(12) . . . . ?
C13 Fe1 C8 C7 -114.6(9) . . . . ?
C4 Fe1 C8 C7 117.2(7) . . . . ?
C9 Fe1 C8 C7 -156.9(8) . . . . ?
C10 Fe1 C8 C7 168.9(12) . . . . ?
C6 Fe1 C8 C7 36.3(5) . . . . ?
C5 Fe1 C8 C7 79.2(5) . . . . ?
C11 Fe1 C9 C10 36.9(9) . . . . ?
C12 Fe1 C9 C10 79.5(11) . . . . ?
C13 Fe1 C9 C10 118.9(11) . . . . ?
C4 Fe1 C9 C10 -118.1(9) . . . . ?
C7 Fe1 C9 C10 149.4(12) . . . . ?
C6 Fe1 C9 C10 -24.3(17) . . . . ?
C8 Fe1 C9 C10 -163.9(8) . . . . ?
C5 Fe1 C9 C10 -71.6(9) . . . . ?
C11 Fe1 C9 C13 -82.0(11) . . . . ?
C12 Fe1 C9 C13 -39.4(10) . . . . ?
C4 Fe1 C9 C13 123.0(9) . . . . ?
C10 Fe1 C9 C13 -118.9(11) . . . . ?
C7 Fe1 C9 C13 30.5(15) . . . . ?
C6 Fe1 C9 C13 -143.2(15) . . . . ?
C8 Fe1 C9 C13 77.2(10) . . . . ?
C5 Fe1 C9 C13 169.5(9) . . . . ?
C13 C9 C10 C11 -1.2(11) . . . . ?
Fe1 C9 C10 C11 -61.0(8) . . . . ?
C13 C9 C10 Fe1 59.8(7) . . . . ?
C12 Fe1 C10 C11 35.2(12) . . . . ?
C13 Fe1 C10 C11 79.5(11) . . . . ?
C4 Fe1 C10 C11 -157.2(10) . . . . ?
C9 Fe1 C10 C11 117.6(13) . . . . ?
C7 Fe1 C10 C11 -35.3(17) . . . . ?
C6 Fe1 C10 C11 -71.6(12) . . . . ?
C8 Fe1 C10 C11 163.3(14) . . . . ?
C5 Fe1 C10 C11 -113.8(11) . . . . ?
C11 Fe1 C10 C9 -117.6(13) . . . . ?
C12 Fe1 C10 C9 -82.4(11) . . . . ?
C13 Fe1 C10 C9 -38.1(8) . . . . ?
C4 Fe1 C10 C9 85.2(9) . . . . ?
C7 Fe1 C10 C9 -152.9(11) . . . . ?
C6 Fe1 C10 C9 170.7(8) . . . . ?
C8 Fe1 C10 C9 45.6(17) . . . . ?
C5 Fe1 C10 C9 128.5(9) . . . . ?
C9 C10 C11 C12 1.3(15) . . . . ?
Fe1 C10 C11 C12 -59.8(11) . . . . ?
C9 C10 C11 Fe1 61.1(7) . . . . ?
C12 Fe1 C11 C10 -122.8(16) . . . . ?
C13 Fe1 C11 C10 -83.0(10) . . . . ?
C4 Fe1 C11 C10 54.3(15) . . . . ?
C9 Fe1 C11 C10 -38.2(9) . . . . ?
C7 Fe1 C11 C10 164.4(8) . . . . ?
C6 Fe1 C11 C10 124.5(10) . . . . ?
C8 Fe1 C11 C10 -165.4(10) . . . . ?
C5 Fe1 C11 C10 83.7(10) . . . . ?
C13 Fe1 C11 C12 39.8(11) . . . . ?
C4 Fe1 C11 C12 177.1(11) . . . . ?
C9 Fe1 C11 C12 84.6(12) . . . . ?
C10 Fe1 C11 C12 122.8(16) . . . . ?
C7 Fe1 C11 C12 -72.8(14) . . . . ?
C6 Fe1 C11 C12 -112.7(14) . . . . ?
C8 Fe1 C11 C12 -43(2) . . . . ?
C5 Fe1 C11 C12 -153.5(13) . . . . ?
C10 C11 C12 C13 -0.9(17) . . . . ?
Fe1 C11 C12 C13 -61.3(10) . . . . ?
C10 C11 C12 Fe1 60.4(10) . . . . ?
C13 Fe1 C12 C11 -115.9(15) . . . . ?
C4 Fe1 C12 C11 -176.0(14) . . . . ?
C9 Fe1 C12 C11 -76.6(11) . . . . ?
C10 Fe1 C12 C11 -34.1(10) . . . . ?
C7 Fe1 C12 C11 123.3(12) . . . . ?
C6 Fe1 C12 C11 82.6(13) . . . . ?
C8 Fe1 C12 C11 163.1(10) . . . . ?
C5 Fe1 C12 C11 52.8(18) . . . . ?
C11 Fe1 C12 C13 115.9(15) . . . . ?
C4 Fe1 C12 C13 -60(2) . . . . ?
C9 Fe1 C12 C13 39.3(9) . . . . ?
C10 Fe1 C12 C13 81.8(10) . . . . ?
C7 Fe1 C12 C13 -120.7(11) . . . . ?
C6 Fe1 C12 C13 -161.5(9) . . . . ?
C8 Fe1 C12 C13 -81.0(11) . . . . ?
C5 Fe1 C12 C13 168.8(9) . . . . ?
C11 C12 C13 C9 0.1(15) . . . . ?
Fe1 C12 C13 C9 -61.5(8) . . . . ?
C11 C12 C13 Fe1 61.5(10) . . . . ?
C10 C9 C13 C12 0.7(12) . . . . ?
Fe1 C9 C13 C12 61.2(9) . . . . ?
C10 C9 C13 Fe1 -60.5(7) . . . . ?
C11 Fe1 C13 C12 -38.2(10) . . . . ?
C4 Fe1 C13 C12 161.6(11) . . . . ?
C9 Fe1 C13 C12 -115.9(13) . . . . ?
C10 Fe1 C13 C12 -79.3(11) . . . . ?
C7 Fe1 C13 C12 76.1(12) . . . . ?
C6 Fe1 C13 C12 38.6(17) . . . . ?
C8 Fe1 C13 C12 119.9(12) . . . . ?
C5 Fe1 C13 C12 -155.1(18) . . . . ?
C11 Fe1 C13 C9 77.8(9) . . . . ?
C12 Fe1 C13 C9 115.9(13) . . . . ?
C4 Fe1 C13 C9 -82.4(8) . . . . ?
C10 Fe1 C13 C9 36.7(7) . . . . ?
C7 Fe1 C13 C9 -168.0(8) . . . . ?
C6 Fe1 C13 C9 154.5(10) . . . . ?
C8 Fe1 C13 C9 -124.2(8) . . . . ?
C5 Fe1 C13 C9 -39(2) . . . . ?
C3 Se1 C14 C18 -22.9(6) . . . . ?
Pd Se1 C14 C18 -128.1(5) . . . . ?
C3 Se1 C14 C15 158.6(5) . . . . ?
Pd Se1 C14 C15 53.4(5) . . . . ?
C3 Se1 C14 Fe2 -115.5(4) . . . . ?
Pd Se1 C14 Fe2 139.3(3) . . . . ?
C23 Fe2 C14 C18 -79.7(5) . . . . ?
C21 Fe2 C14 C18 161.0(8) . . . . ?
C15 Fe2 C14 C18 119.3(5) . . . . ?
C22 Fe2 C14 C18 -46.5(10) . . . . ?
C16 Fe2 C14 C18 81.1(4) . . . . ?
C20 Fe2 C14 C18 -163.7(4) . . . . ?
C17 Fe2 C14 C18 37.7(4) . . . . ?
C19 Fe2 C14 C18 -122.3(4) . . . . ?
C23 Fe2 C14 C15 161.0(4) . . . . ?
C21 Fe2 C14 C15 41.7(9) . . . . ?
C22 Fe2 C14 C15 -165.8(8) . . . . ?
C16 Fe2 C14 C15 -38.2(4) . . . . ?
C20 Fe2 C14 C15 77.0(5) . . . . ?
C17 Fe2 C14 C15 -81.6(4) . . . . ?
C19 Fe2 C14 C15 118.4(4) . . . . ?
C18 Fe2 C14 C15 -119.3(5) . . . . ?
C23 Fe2 C14 Se1 45.6(5) . . . . ?
C21 Fe2 C14 Se1 -73.7(9) . . . . ?
C15 Fe2 C14 Se1 -115.4(5) . . . . ?
C22 Fe2 C14 Se1 78.8(9) . . . . ?
C16 Fe2 C14 Se1 -153.6(5) . . . . ?
C20 Fe2 C14 Se1 -38.4(5) . . . . ?
C17 Fe2 C14 Se1 163.0(5) . . . . ?
C19 Fe2 C14 Se1 3.0(4) . . . . ?
C18 Fe2 C14 Se1 125.3(5) . . . . ?
C18 C14 C15 C16 0.5(7) . . . . ?
Se1 C14 C15 C16 179.3(4) . . . . ?
Fe2 C14 C15 C16 59.7(5) . . . . ?
C18 C14 C15 Fe2 -59.2(4) . . . . ?
Se1 C14 C15 Fe2 119.6(4) . . . . ?
C23 Fe2 C15 C16 -169.5(8) . . . . ?
C21 Fe2 C15 C16 78.1(5) . . . . ?
C22 Fe2 C15 C16 48.7(10) . . . . ?
C20 Fe2 C15 C16 119.9(5) . . . . ?
C14 Fe2 C15 C16 -118.6(6) . . . . ?
C17 Fe2 C15 C16 -37.3(4) . . . . ?
C19 Fe2 C15 C16 160.3(5) . . . . ?
C18 Fe2 C15 C16 -81.0(5) . . . . ?
C23 Fe2 C15 C14 -50.8(10) . . . . ?
C21 Fe2 C15 C14 -163.3(4) . . . . ?
C22 Fe2 C15 C14 167.4(7) . . . . ?
C16 Fe2 C15 C14 118.6(6) . . . . ?
C20 Fe2 C15 C14 -121.5(4) . . . . ?
C17 Fe2 C15 C14 81.4(4) . . . . ?
C19 Fe2 C15 C14 -81.1(4) . . . . ?
C18 Fe2 C15 C14 37.7(4) . . . . ?
C14 C15 C16 C17 -0.2(7) . . . . ?
Fe2 C15 C16 C17 59.6(5) . . . . ?
C14 C15 C16 Fe2 -59.9(4) . . . . ?
C23 Fe2 C16 C17 50.5(11) . . . . ?
C21 Fe2 C16 C17 121.1(5) . . . . ?
C15 Fe2 C16 C17 -119.4(6) . . . . ?
C22 Fe2 C16 C17 80.4(5) . . . . ?
C20 Fe2 C16 C17 162.3(4) . . . . ?
C14 Fe2 C16 C17 -81.1(4) . . . . ?
C19 Fe2 C16 C17 -168.4(7) . . . . ?
C18 Fe2 C16 C17 -37.1(4) . . . . ?
C23 Fe2 C16 C15 169.9(8) . . . . ?
C21 Fe2 C16 C15 -119.5(5) . . . . ?
C22 Fe2 C16 C15 -160.2(5) . . . . ?
C20 Fe2 C16 C15 -78.3(5) . . . . ?
C14 Fe2 C16 C15 38.3(4) . . . . ?
C17 Fe2 C16 C15 119.4(6) . . . . ?
C19 Fe2 C16 C15 -49.0(10) . . . . ?
C18 Fe2 C16 C15 82.3(4) . . . . ?
C15 C16 C17 C18 -0.1(8) . . . . ?
Fe2 C16 C17 C18 58.9(5) . . . . ?
C15 C16 C17 Fe2 -59.0(5) . . . . ?
C23 Fe2 C17 C16 -160.2(5) . . . . ?
C21 Fe2 C17 C16 -76.2(6) . . . . ?
C15 Fe2 C17 C16 38.0(4) . . . . ?
C22 Fe2 C17 C16 -118.4(5) . . . . ?
C20 Fe2 C17 C16 -43.2(10) . . . . ?
C14 Fe2 C17 C16 82.4(4) . . . . ?
C19 Fe2 C17 C16 166.5(8) . . . . ?
C18 Fe2 C17 C16 120.4(6) . . . . ?
C23 Fe2 C17 C18 79.5(5) . . . . ?
C21 Fe2 C17 C18 163.4(5) . . . . ?
C15 Fe2 C17 C18 -82.4(4) . . . . ?
C22 Fe2 C17 C18 121.2(5) . . . . ?
C16 Fe2 C17 C18 -120.4(6) . . . . ?
C20 Fe2 C17 C18 -163.5(7) . . . . ?
C14 Fe2 C17 C18 -38.0(4) . . . . ?
C19 Fe2 C17 C18 46.1(10) . . . . ?
C16 C17 C18 C14 0.4(7) . . . . ?
Fe2 C17 C18 C14 59.1(4) . . . . ?
C16 C17 C18 Fe2 -58.7(5) . . . . ?
C15 C14 C18 C17 -0.6(7) . . . . ?
Se1 C14 C18 C17 -179.3(5) . . . . ?
Fe2 C14 C18 C17 -59.2(4) . . . . ?
C15 C14 C18 Fe2 58.6(4) . . . . ?
Se1 C14 C18 Fe2 -120.0(5) . . . . ?
C23 Fe2 C18 C17 -120.5(5) . . . . ?
C21 Fe2 C18 C17 -41.6(11) . . . . ?
C15 Fe2 C18 C17 81.1(5) . . . . ?
C22 Fe2 C18 C17 -78.2(6) . . . . ?
C16 Fe2 C18 C17 36.9(4) . . . . ?
C20 Fe2 C18 C17 162.0(8) . . . . ?
C14 Fe2 C18 C17 119.1(6) . . . . ?
C19 Fe2 C18 C17 -163.4(4) . . . . ?
C23 Fe2 C18 C14 120.4(4) . . . . ?
C21 Fe2 C18 C14 -160.7(9) . . . . ?
C15 Fe2 C18 C14 -38.0(4) . . . . ?
C22 Fe2 C18 C14 162.7(4) . . . . ?
C16 Fe2 C18 C14 -82.2(4) . . . . ?
C20 Fe2 C18 C14 42.9(10) . . . . ?
C17 Fe2 C18 C14 -119.1(6) . . . . ?
C19 Fe2 C18 C14 77.6(4) . . . . ?
C23 Fe2 C19 C20 119.1(7) . . . . ?
C21 Fe2 C19 C20 37.4(5) . . . . ?
C15 Fe2 C19 C20 -76.5(5) . . . . ?
C22 Fe2 C19 C20 81.0(5) . . . . ?
C16 Fe2 C19 C20 -40.5(10) . . . . ?
C14 Fe2 C19 C20 -119.8(5) . . . . ?
C17 Fe2 C19 C20 163.0(8) . . . . ?
C18 Fe2 C19 C20 -162.1(4) . . . . ?
C21 Fe2 C19 C23 -81.7(5) . . . . ?
C15 Fe2 C19 C23 164.5(5) . . . . ?
C22 Fe2 C19 C23 -38.0(5) . . . . ?
C16 Fe2 C19 C23 -159.6(8) . . . . ?
C20 Fe2 C19 C23 -119.1(7) . . . . ?
C14 Fe2 C19 C23 121.2(5) . . . . ?
C17 Fe2 C19 C23 44.0(11) . . . . ?
C18 Fe2 C19 C23 78.8(5) . . . . ?
C23 C19 C20 C21 -0.2(8) . . . . ?
Fe2 C19 C20 C21 -58.7(5) . . . . ?
C23 C19 C20 Fe2 58.5(5) . . . . ?
C23 Fe2 C20 C19 -38.2(5) . . . . ?
C21 Fe2 C20 C19 -120.2(7) . . . . ?
C15 Fe2 C20 C19 121.0(4) . . . . ?
C22 Fe2 C20 C19 -81.9(5) . . . . ?
C16 Fe2 C20 C19 163.2(4) . . . . ?
C14 Fe2 C20 C19 79.0(5) . . . . ?
C17 Fe2 C20 C19 -165.4(7) . . . . ?
C18 Fe2 C20 C19 46.9(11) . . . . ?
C23 Fe2 C20 C21 82.0(6) . . . . ?
C15 Fe2 C20 C21 -118.8(6) . . . . ?
C22 Fe2 C20 C21 38.2(6) . . . . ?
C16 Fe2 C20 C21 -76.6(6) . . . . ?
C14 Fe2 C20 C21 -160.8(5) . . . . ?
C17 Fe2 C20 C21 -45.2(11) . . . . ?
C19 Fe2 C20 C21 120.2(7) . . . . ?
C18 Fe2 C20 C21 167.1(8) . . . . ?
C19 C20 C21 C22 -1.0(9) . . . . ?
Fe2 C20 C21 C22 -60.4(5) . . . . ?
C19 C20 C21 Fe2 59.4(5) . . . . ?
C23 Fe2 C21 C22 37.1(5) . . . . ?
C15 Fe2 C21 C22 -163.2(5) . . . . ?
C16 Fe2 C21 C22 -121.3(5) . . . . ?
C20 Fe2 C21 C22 117.9(8) . . . . ?
C14 Fe2 C21 C22 166.0(7) . . . . ?
C17 Fe2 C21 C22 -80.5(6) . . . . ?
C19 Fe2 C21 C22 81.3(5) . . . . ?
C18 Fe2 C21 C22 -49.9(11) . . . . ?
C23 Fe2 C21 C20 -80.8(5) . . . . ?
C15 Fe2 C21 C20 78.9(6) . . . . ?
C22 Fe2 C21 C20 -117.9(8) . . . . ?
C16 Fe2 C21 C20 120.8(5) . . . . ?
C14 Fe2 C21 C20 48.1(11) . . . . ?
C17 Fe2 C21 C20 161.6(5) . . . . ?
C19 Fe2 C21 C20 -36.6(5) . . . . ?
C18 Fe2 C21 C20 -167.8(7) . . . . ?
C20 C21 C22 C23 1.8(9) . . . . ?
Fe2 C21 C22 C23 -58.7(5) . . . . ?
C20 C21 C22 Fe2 60.5(5) . . . . ?
C21 Fe2 C22 C23 120.1(7) . . . . ?
C15 Fe2 C22 C23 160.6(7) . . . . ?
C16 Fe2 C22 C23 -163.8(5) . . . . ?
C20 Fe2 C22 C23 81.6(5) . . . . ?
C14 Fe2 C22 C23 -44.6(11) . . . . ?
C17 Fe2 C22 C23 -121.6(5) . . . . ?
C19 Fe2 C22 C23 38.6(5) . . . . ?
C18 Fe2 C22 C23 -79.5(6) . . . . ?
C23 Fe2 C22 C21 -120.1(7) . . . . ?
C15 Fe2 C22 C21 40.4(10) . . . . ?
C16 Fe2 C22 C21 76.1(6) . . . . ?
C20 Fe2 C22 C21 -38.5(5) . . . . ?
C14 Fe2 C22 C21 -164.7(7) . . . . ?
C17 Fe2 C22 C21 118.3(5) . . . . ?
C19 Fe2 C22 C21 -81.6(5) . . . . ?
C18 Fe2 C22 C21 160.4(5) . . . . ?
C21 C22 C23 C19 -1.9(8) . . . . ?
Fe2 C22 C23 C19 -60.8(5) . . . . ?
C21 C22 C23 Fe2 58.9(5) . . . . ?
C20 C19 C23 C22 1.3(8) . . . . ?
Fe2 C19 C23 C22 60.6(5) . . . . ?
C20 C19 C23 Fe2 -59.3(5) . . . . ?
C21 Fe2 C23 C22 -37.1(5) . . . . ?
C15 Fe2 C23 C22 -158.6(8) . . . . ?
C16 Fe2 C23 C22 40.6(11) . . . . ?
C20 Fe2 C23 C22 -81.0(5) . . . . ?
C14 Fe2 C23 C22 163.3(5) . . . . ?
C17 Fe2 C23 C22 77.7(6) . . . . ?
C19 Fe2 C23 C22 -118.1(7) . . . . ?
C18 Fe2 C23 C22 120.3(5) . . . . ?
C21 Fe2 C23 C19 81.1(5) . . . . ?
C15 Fe2 C23 C19 -40.5(11) . . . . ?
C22 Fe2 C23 C19 118.1(7) . . . . ?
C16 Fe2 C23 C19 158.8(8) . . . . ?
C20 Fe2 C23 C19 37.1(4) . . . . ?
C14 Fe2 C23 C19 -78.6(5) . . . . ?
C17 Fe2 C23 C19 -164.1(4) . . . . ?
C18 Fe2 C23 C19 -121.5(4) . . . . ?
